data_2312850
loop_
_publ_author_name
'Chetioui, Souheyla'
'Khelloul, Nawel'
'Boukabcha, Nourdine'
'Benhalima, Nadia'
'Smati, Sabrina'
'Drim, Khaled'
'Chouaih, Abdelkader'

_publ_section_title
;
 Synthesis, crystal structure, Hirshfeld surface analysis and experimental
 and theoretical study of new azo compound methyl
 2-{2-[(E)-2-oxo-1,2-dihydronaphthalen-1-ylidene]hydrazin-1-yl}benzoate.
;
_journal_coeditor_code SON3005
_journal_issue 6
_journal_name_full 'Acta crystallographica. Section C, Structural chemistry'
_journal_paper_doi 10.1107/S2053229625003523
_journal_volume 81
_journal_year 2025
_chemical_absolute_configuration unk
_chemical_compound_source 'synthesised by authors, see text'
_chemical_formula_iupac 'C18 H14 N2 O3'
_chemical_formula_moiety 'C18 H14 N2 O3'
_chemical_formula_sum 'C18 H14 N2 O3'
_chemical_formula_weight 306.31
_chemical_name_systematic
;
Methyl
2-{2-[(<i>E</i>)-2-oxo-1,2-dihydronaphthalen-1-ylidene]hydrazin-1-yl}benzoate
;
_space_group_crystal_system monoclinic
_space_group_IT_number 14
_space_group_name_Hall '-P 2ybc'
_space_group_name_H-M_alt 'P 1 21/c 1'
_atom_sites_solution_hydrogens mixed
_atom_sites_solution_primary direct
_atom_sites_solution_secondary difmap
_cell_angle_alpha 90
_cell_angle_beta 93.138(19)
_cell_angle_gamma 90
_cell_formula_units_Z 4
_cell_length_a 11.200(6)
_cell_length_b 16.244(10)
_cell_length_c 8.058(5)
_cell_measurement_reflns_used 2191
_cell_measurement_temperature 173(2)
_cell_measurement_theta_max 27.85
_cell_measurement_theta_min 2.51
_cell_volume 1463.8(15)
_computing_cell_refinement
;
APEX2 (Bruker, 2014)
;
_computing_data_collection
;
APEX2 (Bruker, 2014)
;
_computing_data_reduction
;
APEX2 (Bruker, 2014)
;
_computing_molecular_graphics
;
ORTEP-3 for Windows (Farrugia, 2012) and Mercury (Macrae <i>et al.</i>,
2020)
;
_computing_publication_material
;
WinGX (Farrugia, 2012) and <i>CrystalExplorer3.0</i> (Wolff <i>et
al.</i>,  2012)
;
_computing_structure_refinement
;
SHELXL2014 (Sheldrick, 2015<i>b</i>)
;
_computing_structure_solution
;
SHELXT (Sheldrick, 2015<i>a</i>)
;
_diffrn_ambient_temperature 173(2)
_diffrn_measured_fraction_theta_full 0.996
_diffrn_measured_fraction_theta_max 0.977
_diffrn_measurement_device_type 'Bruker APEX-II CCD'
_diffrn_measurement_method '\f and \w scans'
_diffrn_radiation_type MoK\a
_diffrn_radiation_wavelength 0.71073
_diffrn_reflns_av_R_equivalents 0.0479
_diffrn_reflns_av_unetI/netI 0.0512
_diffrn_reflns_limit_h_max 14
_diffrn_reflns_limit_h_min -14
_diffrn_reflns_limit_k_max 21
_diffrn_reflns_limit_k_min -21
_diffrn_reflns_limit_l_max 9
_diffrn_reflns_limit_l_min -10
_diffrn_reflns_number 11105
_diffrn_reflns_theta_full 25.242
_diffrn_reflns_theta_max 28.097
_diffrn_reflns_theta_min 1.821
_diffrn_source 'sealed tube'
_exptl_absorpt_coefficient_mu 0.096
_exptl_absorpt_correction_T_max 0.992
_exptl_absorpt_correction_T_min 0.975
_exptl_absorpt_correction_type multi-scan
_exptl_absorpt_process_details sadabs
_exptl_crystal_colour orange
_exptl_crystal_density_diffrn 1.390
_exptl_crystal_description block
_exptl_crystal_F_000 640
_exptl_crystal_size_max 0.26
_exptl_crystal_size_mid 0.24
_exptl_crystal_size_min 0.08
_refine_diff_density_max 0.265
_refine_diff_density_min -0.244
_refine_ls_extinction_method none
_refine_ls_goodness_of_fit_ref 1.020
_refine_ls_hydrogen_treatment mixed
_refine_ls_matrix_type full
_refine_ls_number_parameters 212
_refine_ls_number_reflns 3493
_refine_ls_number_restraints 1
_refine_ls_restrained_S_all 1.020
_refine_ls_R_factor_all 0.1036
_refine_ls_R_factor_gt 0.0565
_refine_ls_shift/su_max 0.000
_refine_ls_shift/su_mean 0.000
_refine_ls_structure_factor_coef Fsqd
_refine_ls_weighting_details 'w=1/[\s^2^(Fo^2^)+(0.0748P)^2^+0.3794P] where P=(Fo^2^+2Fc^2^)/3'
_refine_ls_weighting_scheme calc
_refine_ls_wR_factor_gt 0.1351
_refine_ls_wR_factor_ref 0.1599
_reflns_number_gt 2137
_reflns_number_total 3493
_reflns_threshold_expression 'I > 2\s(I)'
_cod_data_source_file son3005sup1.cif
_cod_data_source_block I
_cod_original_sg_symbol_H-M 'P 21/c'
_cod_database_code 2312850

loop_
_space_group_symop_id
_space_group_symop_operation_xyz
1 x,y,z
2 -x,1/2+y,1/2-z
3 -x,-y,-z
4 x,1/2-y,1/2+z

loop_
_atom_site_type_symbol
_atom_site_label
_atom_site_fract_x
_atom_site_fract_y
_atom_site_fract_z
_atom_site_U_iso_or_equiv
_atom_site_adp_type
_atom_site_calc_flag
_atom_site_occupancy
_atom_site_disorder_assembly
_atom_site_disorder_group
O O3 0.28609(13) 0.42938(9) 0.1141(2) 0.0483(4) Uani d 1 . .
O O1 0.51282(14) 0.40968(9) 0.3384(2) 0.0518(5) Uani d 1 . .
O O2 0.68326(13) 0.37617(9) 0.4786(2) 0.0482(4) Uani d 1 . .
N N2 0.29015(14) 0.25223(10) 0.11206(19) 0.0305(4) Uani d 1 . .
N N1 0.37864(14) 0.28663(10) 0.2020(2) 0.0318(4) Uani d 1 . .
C C2 0.56296(17) 0.26734(11) 0.3756(2) 0.0298(4) Uani d 1 . .
C C1 0.46290(16) 0.23446(11) 0.2827(2) 0.0290(4) Uani d 1 . .
C C7 0.20947(16) 0.29850(11) 0.0301(2) 0.0291(4) Uani d 1 . .
C C17 0.58087(18) 0.35720(12) 0.3933(2) 0.0342(5) Uani d 1 . .
C C8 0.20985(18) 0.38907(12) 0.0303(3) 0.0353(5) Uani d 1 . .
C C12 0.11407(16) 0.25340(12) -0.0625(2) 0.0304(4) Uani d 1 . .
C C18 0.7080(2) 0.46329(14) 0.5021(4) 0.0600(7) Uani d 1 . .
H H18A 0.7845 0.4701 0.5657 0.090 Uiso calc 1 . .
H H18B 0.7122 0.4900 0.3936 0.090 Uiso calc 1 . .
H H18C 0.6441 0.4885 0.5631 0.090 Uiso calc 1 . .
C C11 0.02346(17) 0.29818(13) -0.1521(2) 0.0340(5) Uani d 1 . .
C C6 0.44943(18) 0.14889(12) 0.2721(3) 0.0363(5) Uani d 1 . .
H H6 0.3824 0.1265 0.2104 0.044 Uiso calc 1 . .
C C5 0.5318(2) 0.09664(13) 0.3498(3) 0.0423(5) Uani d 1 . .
H H5 0.5208 0.0387 0.3419 0.051 Uiso calc 1 . .
C C3 0.64540(19) 0.21222(13) 0.4520(3) 0.0390(5) Uani d 1 . .
H H3 0.7132 0.2334 0.5140 0.047 Uiso calc 1 . .
C C9 0.1158(2) 0.42981(13) -0.0707(3) 0.0445(6) Uani d 1 . .
H H9 0.1155 0.4882 -0.0780 0.053 Uiso calc 1 . .
C C4 0.6308(2) 0.12842(14) 0.4396(3) 0.0453(5) Uani d 1 . .
H H4 0.6880 0.0924 0.4921 0.054 Uiso calc 1 . .
C C13 0.10815(18) 0.16710(13) -0.0639(3) 0.0385(5) Uani d 1 . .
H H13 0.1687 0.1360 -0.0054 0.046 Uiso calc 1 . .
C C10 0.02920(19) 0.38681(14) -0.1537(3) 0.0435(5) Uani d 1 . .
H H10 -0.0311 0.4162 -0.2164 0.052 Uiso calc 1 . .
C C14 0.0151(2) 0.12676(14) -0.1496(3) 0.0446(5) Uani d 1 . .
H H14 0.0125 0.0683 -0.1498 0.054 Uiso calc 1 . .
C C16 -0.07001(19) 0.25578(15) -0.2376(3) 0.0435(5) Uani d 1 . .
H H16 -0.1309 0.2859 -0.2977 0.052 Uiso calc 1 . .
C C15 -0.07491(19) 0.17141(15) -0.2357(3) 0.0467(6) Uani d 1 . .
H H15 -0.1394 0.1435 -0.2928 0.056 Uiso calc 1 . .
H H1 0.386(2) 0.3412(6) 0.210(3) 0.048(7) Uiso d 1 . .

loop_
_atom_site_aniso_label
_atom_site_aniso_U_11
_atom_site_aniso_U_22
_atom_site_aniso_U_33
_atom_site_aniso_U_12
_atom_site_aniso_U_13
_atom_site_aniso_U_23
O3 0.0478(9) 0.0326(8) 0.0626(10) -0.0026(7) -0.0144(8) -0.0043(7)
O1 0.0563(10) 0.0295(8) 0.0665(11) 0.0031(7) -0.0232(8) -0.0031(7)
O2 0.0380(8) 0.0330(8) 0.0719(11) -0.0003(6) -0.0130(7) -0.0116(7)
N2 0.0298(8) 0.0330(9) 0.0286(8) -0.0012(7) -0.0003(6) -0.0031(7)
N1 0.0320(9) 0.0281(9) 0.0346(9) 0.0005(7) -0.0046(7) -0.0018(7)
C2 0.0320(9) 0.0284(10) 0.0290(10) 0.0023(8) 0.0009(8) -0.0024(8)
C1 0.0310(10) 0.0286(10) 0.0276(10) 0.0033(8) 0.0028(8) -0.0006(8)
C7 0.0294(10) 0.0316(10) 0.0264(10) 0.0006(8) 0.0018(7) -0.0017(8)
C17 0.0354(10) 0.0317(11) 0.0350(11) 0.0002(8) -0.0030(8) -0.0048(8)
C8 0.0377(11) 0.0311(11) 0.0370(11) 0.0009(8) -0.0001(9) -0.0006(8)
C12 0.0304(10) 0.0349(10) 0.0259(9) -0.0005(8) 0.0022(8) -0.0034(8)
C18 0.0520(14) 0.0369(13) 0.089(2) -0.0054(11) -0.0147(13) -0.0141(13)
C11 0.0312(10) 0.0437(12) 0.0269(10) 0.0012(9) 0.0005(8) -0.0018(8)
C6 0.0371(11) 0.0324(11) 0.0389(11) -0.0019(9) -0.0027(9) -0.0028(8)
C5 0.0497(13) 0.0266(10) 0.0498(13) 0.0024(9) -0.0057(10) -0.0005(9)
C3 0.0365(11) 0.0365(11) 0.0429(12) 0.0028(9) -0.0089(9) -0.0044(9)
C9 0.0470(13) 0.0334(11) 0.0521(14) 0.0051(9) -0.0063(11) 0.0048(10)
C4 0.0462(12) 0.0357(12) 0.0524(13) 0.0107(10) -0.0105(10) 0.0013(10)
C13 0.0382(11) 0.0380(11) 0.0387(12) 0.0011(9) -0.0031(9) -0.0035(9)
C10 0.0429(12) 0.0443(13) 0.0422(12) 0.0086(10) -0.0077(10) 0.0059(10)
C14 0.0461(12) 0.0407(12) 0.0466(13) -0.0081(10) -0.0014(10) -0.0070(10)
C16 0.0345(11) 0.0581(15) 0.0372(12) 0.0014(10) -0.0055(9) -0.0019(10)
C15 0.0375(12) 0.0582(15) 0.0436(13) -0.0110(10) -0.0060(9) -0.0090(11)

loop_
_atom_type_symbol
_atom_type_description
_atom_type_scat_dispersion_real
_atom_type_scat_dispersion_imag
_atom_type_scat_source
C C 0.0033 0.0016 ' International Tables Vol C Tables 4.2.6.8 and 6.1.1.4'
H H 0.0000 0.0000 ' International Tables Vol C Tables 4.2.6.8 and 6.1.1.4'
N N 0.0061 0.0033 ' International Tables Vol C Tables 4.2.6.8 and 6.1.1.4'
O O 0.0106 0.0060 ' International Tables Vol C Tables 4.2.6.8 and 6.1.1.4'

loop_
_geom_angle_atom_site_label_1
_geom_angle_atom_site_label_2
_geom_angle_atom_site_label_3
_geom_angle_site_symmetry_1
_geom_angle_site_symmetry_3
_geom_angle
_geom_angle_publ_flag
C17 O2 C18 . . 116.27(16) ?
N1 N2 C7 . . 120.34(17) ?
N2 N1 C1 . . 117.71(16) ?
N2 N1 H1 . . 121.5(15) ?
C1 N1 H1 . . 120.8(15) ?
C3 C2 C1 . . 118.24(18) ?
C3 C2 C17 . . 120.32(17) ?
C1 C2 C17 . . 121.44(16) ?
C6 C1 N1 . . 120.30(17) ?
C6 C1 C2 . . 119.05(17) ?
N1 C1 C2 . . 120.65(17) ?
N2 C7 C12 . . 115.40(17) ?
N2 C7 C8 . . 124.44(17) ?
C12 C7 C8 . . 120.15(16) ?
O1 C17 O2 . . 121.96(18) ?
O1 C17 C2 . . 125.47(18) ?
O2 C17 C2 . . 112.57(16) ?
O3 C8 C9 . . 121.21(19) ?
O3 C8 C7 . . 121.90(17) ?
C9 C8 C7 . . 116.89(17) ?
C13 C12 C11 . . 118.51(17) ?
C13 C12 C7 . . 122.42(17) ?
C11 C12 C7 . . 119.06(18) ?
O2 C18 H18A . . 109.5 ?
O2 C18 H18B . . 109.5 ?
H18A C18 H18B . . 109.5 ?
O2 C18 H18C . . 109.5 ?
H18A C18 H18C . . 109.5 ?
H18B C18 H18C . . 109.5 ?
C16 C11 C12 . . 119.6(2) ?
C16 C11 C10 . . 121.26(18) ?
C12 C11 C10 . . 119.15(18) ?
C5 C6 C1 . . 121.10(18) ?
C5 C6 H6 . . 119.5 ?
C1 C6 H6 . . 119.5 ?
C6 C5 C4 . . 120.2(2) ?
C6 C5 H5 . . 119.9 ?
C4 C5 H5 . . 119.9 ?
C4 C3 C2 . . 121.81(18) ?
C4 C3 H3 . . 119.1 ?
C2 C3 H3 . . 119.1 ?
C10 C9 C8 . . 121.5(2) ?
C10 C9 H9 . . 119.2 ?
C8 C9 H9 . . 119.2 ?
C3 C4 C5 . . 119.63(19) ?
C3 C4 H4 . . 120.2 ?
C5 C4 H4 . . 120.2 ?
C14 C13 C12 . . 120.75(19) ?
C14 C13 H13 . . 119.6 ?
C12 C13 H13 . . 119.6 ?
C9 C10 C11 . . 123.12(19) ?
C9 C10 H10 . . 118.4 ?
C11 C10 H10 . . 118.4 ?
C13 C14 C15 . . 120.4(2) ?
C13 C14 H14 . . 119.8 ?
C15 C14 H14 . . 119.8 ?
C15 C16 C11 . . 121.0(2) ?
C15 C16 H16 . . 119.5 ?
C11 C16 H16 . . 119.5 ?
C16 C15 C14 . . 119.77(19) ?
C16 C15 H15 . . 120.1 ?
C14 C15 H15 . . 120.1 ?

loop_
_geom_bond_atom_site_label_1
_geom_bond_atom_site_label_2
_geom_bond_site_symmetry_2
_geom_bond_distance
_geom_bond_publ_flag
O3 C8 . 1.245(2) ?
O1 C17 . 1.211(2) ?
O2 C17 . 1.340(2) ?
O2 C18 . 1.453(3) ?
N2 N1 . 1.320(2) ?
N2 C7 . 1.324(2) ?
N1 C1 . 1.402(2) ?
N1 H1 . 0.892(9) ?
C2 C3 . 1.404(3) ?
C2 C1 . 1.418(3) ?
C2 C17 . 1.479(3) ?
C1 C6 . 1.400(3) ?
C7 C12 . 1.466(2) ?
C7 C8 . 1.471(3) ?
C8 C9 . 1.455(3) ?
C12 C13 . 1.404(3) ?
C12 C11 . 1.414(3) ?
C18 H18A . 0.9800 ?
C18 H18B . 0.9800 ?
C18 H18C . 0.9800 ?
C11 C16 . 1.402(3) ?
C11 C10 . 1.441(3) ?
C6 C5 . 1.378(3) ?
C6 H6 . 0.9500 ?
C5 C4 . 1.390(3) ?
C5 H5 . 0.9500 ?
C3 C4 . 1.374(3) ?
C3 H3 . 0.9500 ?
C9 C10 . 1.343(3) ?
C9 H9 . 0.9500 ?
C4 H4 . 0.9500 ?
C13 C14 . 1.383(3) ?
C13 H13 . 0.9500 ?
C10 H10 . 0.9500 ?
C14 C15 . 1.396(3) ?
C14 H14 . 0.9500 ?
C16 C15 . 1.372(3) ?
C16 H16 . 0.9500 ?
C15 H15 . 0.9500 ?

loop_
_geom_hbond_atom_site_label_D
_geom_hbond_atom_site_label_H
_geom_hbond_atom_site_label_A
_geom_hbond_site_symmetry_A
_geom_hbond_distance_DH
_geom_hbond_distance_HA
_geom_hbond_distance_DA
_geom_hbond_angle_DHA
_geom_hbond_publ_flag
N1 H1 O1 . 0.892(10) 2.04(2) 2.698(3) 129.6(18) yes
N1 H1 O3 . 0.892(10) 1.951(17) 2.622(3) 131(2) yes
C3 H3 O2 . 0.9500 2.3600 2.704(3) 101.00 yes
C5 H5 O1 2_645 0.9500 2.5700 3.419(3) 149.00 yes
C18 H18C O1 3_666 0.9800 2.5700 3.517(4) 163.00 yes

loop_
_geom_torsion_atom_site_label_1
_geom_torsion_atom_site_label_2
_geom_torsion_atom_site_label_3
_geom_torsion_atom_site_label_4
_geom_torsion_site_symmetry_1
_geom_torsion_site_symmetry_2
_geom_torsion_site_symmetry_3
_geom_torsion_site_symmetry_4
_geom_torsion
_geom_torsion_publ_flag
C7 N2 N1 C1 . . . . -178.50(17) ?
N2 N1 C1 C6 . . . . -2.5(3) ?
N2 N1 C1 C2 . . . . 177.33(17) ?
C3 C2 C1 C6 . . . . 0.7(3) ?
C17 C2 C1 C6 . . . . -179.06(19) ?
C3 C2 C1 N1 . . . . -179.15(17) ?
C17 C2 C1 N1 . . . . 1.1(3) ?
N1 N2 C7 C12 . . . . -178.74(16) ?
N1 N2 C7 C8 . . . . 0.1(3) ?
C18 O2 C17 O1 . . . . 0.2(3) ?
C18 O2 C17 C2 . . . . -179.92(19) ?
C3 C2 C17 O1 . . . . -176.8(2) ?
C1 C2 C17 O1 . . . . 2.9(3) ?
C3 C2 C17 O2 . . . . 3.3(3) ?
C1 C2 C17 O2 . . . . -176.96(18) ?
N2 C7 C8 O3 . . . . -2.3(3) ?
C12 C7 C8 O3 . . . . 176.44(19) ?
N2 C7 C8 C9 . . . . 178.38(18) ?
C12 C7 C8 C9 . . . . -2.8(3) ?
N2 C7 C12 C13 . . . . 0.3(3) ?
C8 C7 C12 C13 . . . . -178.64(19) ?
N2 C7 C12 C11 . . . . 179.36(17) ?
C8 C7 C12 C11 . . . . 0.5(3) ?
C13 C12 C11 C16 . . . . 0.8(3) ?
C7 C12 C11 C16 . . . . -178.31(18) ?
C13 C12 C11 C10 . . . . -179.16(19) ?
C7 C12 C11 C10 . . . . 1.7(3) ?
N1 C1 C6 C5 . . . . 179.60(19) ?
C2 C1 C6 C5 . . . . -0.2(3) ?
C1 C6 C5 C4 . . . . -0.5(3) ?
C1 C2 C3 C4 . . . . -0.5(3) ?
C17 C2 C3 C4 . . . . 179.3(2) ?
O3 C8 C9 C10 . . . . -176.1(2) ?
C7 C8 C9 C10 . . . . 3.2(3) ?
C2 C3 C4 C5 . . . . -0.2(3) ?
C6 C5 C4 C3 . . . . 0.7(3) ?
C11 C12 C13 C14 . . . . -0.7(3) ?
C7 C12 C13 C14 . . . . 178.43(19) ?
C8 C9 C10 C11 . . . . -1.1(4) ?
C16 C11 C10 C9 . . . . 178.5(2) ?
C12 C11 C10 C9 . . . . -1.5(3) ?
C12 C13 C14 C15 . . . . -0.3(3) ?
C12 C11 C16 C15 . . . . 0.0(3) ?
C10 C11 C16 C15 . . . . 180.0(2) ?
C11 C16 C15 C14 . . . . -0.9(3) ?
C13 C14 C15 C16 . . . . 1.1(3) ?

_cod_database_fobs_code 2312850
